data_1509687
loop_
_publ_author_name
'Onoda, M.'
'Kanbe, K.'

_publ_section_title
;
 Crystal structure and electronic properties of the Ag2 V4 O11 insertion
 electrode
;
_journal_name_full 'Journal of Physics: Condensed Matter'
_journal_page_first 6675
_journal_page_last 6685
_journal_paper_doi 10.1088/0953-8984/13/31/308
_journal_volume 13
_journal_year 2001
_chemical_formula_sum 'Ag2 O11 V4'
_chemical_name_systematic 'Ag2 (V4 O11)'
_space_group_IT_number 12
_symmetry_space_group_name_Hall '-C 2y'
_symmetry_space_group_name_H-M 'C 1 2/m 1'
_cell_angle_alpha 90
_cell_angle_beta 128.741
_cell_angle_gamma 90
_cell_formula_units_Z 2
_cell_length_a 15.48
_cell_length_b 3.582
_cell_length_c 9.537
_cell_volume 412.471
_citation_journal_id_ASTM JCOMEL
_cod_data_source_file silver2-3_147.cif
_cod_data_source_block Ag2O11V4
_cod_original_cell_volume 412.4709
_cod_database_code 1509687

loop_
_symmetry_equiv_pos_as_xyz
x,y,z
-x,y,-z
-x,-y,-z
x,-y,z
x+1/2,y+1/2,z
-x+1/2,y+1/2,-z
-x+1/2,-y+1/2,-z
x+1/2,-y+1/2,z

loop_
_atom_site_label
_atom_site_type_symbol
_atom_site_fract_x
_atom_site_fract_y
_atom_site_fract_z
_atom_site_occupancy
_atom_site_U_iso_or_equiv
O2 O-2 0.3453 0 0.9071 1 0.0
O3 O-2 0.1671 0 0.9272 1 0.0
V1 V+5 0.1493 0 0.1432 1 0.0
O6 O-2 0.5003 0 0.2993 1 0.0
V2 V+5 0.36639 0 0.1501 1 0.0
O5 O-2 0.3245 0 0.2816 1 0.0
O1 O-2 0 0 0 1 0.0
O4 O-2 0.1805 0 0.3393 1 0.0
Ag1 Ag+1 0.11973 0 0.51088 1 0.0
